data_4072693
loop_
_publ_author_name
'Fei, Zhaofu'
'Zhao, Dongbin'
'Pieraccini, Daniela'
'Ang, Wee Han'
'Geldbach, Tilmann J.'
'Scopelliti, Rosario'
'Chiappe, Cinzia'
'Dyson, Paul J.'

_publ_section_title
;
 Development of Nitrile-Functionalized Ionic Liquids for C&#x2212;C
 Coupling Reactions:&#x00A0; Implication of Carbene and Nanoparticle
 Catalysts
;
_journal_issue 7
_journal_name_full Organometallics
_journal_page_first 1588
_journal_paper_doi 10.1021/om060950e
_journal_volume 26
_journal_year 2007
_chemical_formula_sum 'C18 H28 Cl4 N6 Pd'
_chemical_formula_weight 576.66
_chemical_name_systematic
; 
 ? 
;
_space_group_IT_number 14
_symmetry_cell_setting monoclinic
_symmetry_space_group_name_Hall '-P 2ybc'
_symmetry_space_group_name_H-M 'P 1 21/c 1'
_atom_sites_solution_hydrogens geom
_atom_sites_solution_primary direct
_atom_sites_solution_secondary difmap
_audit_creation_method SHELXL-97
_cell_angle_alpha 90.00
_cell_angle_beta 104.847(5)
_cell_angle_gamma 90.00
_cell_formula_units_Z 2
_cell_length_a 8.3277(4)
_cell_length_b 11.3897(8)
_cell_length_c 13.1294(9)
_cell_measurement_reflns_used 6442
_cell_measurement_temperature 140(2)
_cell_measurement_theta_max 29.14925
_cell_measurement_theta_min 2.4251
_cell_volume 1203.75(13)
_computing_cell_refinement 'Oxford Diffraction CrysAlis RED'
_computing_data_collection 'Oxford Diffraction CrysAlis CCD'
_computing_data_reduction 'Oxford Diffraction CrysAlis RED'
_computing_molecular_graphics 'Bruker SHELXTL'
_computing_publication_material 'Bruker SHELXTL'
_computing_structure_refinement 'SHELXL-97 (Sheldrick, 1997)'
_computing_structure_solution 'SHELXS-97 (Sheldrick, 1990)'
_diffrn_ambient_temperature 140(2)
_diffrn_measured_fraction_theta_full 0.982
_diffrn_measured_fraction_theta_max 0.982
_diffrn_measurement_device_type 'Oxford Diffraction KM4/Sapphire CCD'
_diffrn_measurement_method 'phi and omega scans'
_diffrn_radiation_monochromator graphite
_diffrn_radiation_source 'fine-focus sealed tube'
_diffrn_radiation_type MoK\a
_diffrn_radiation_wavelength 0.71073
_diffrn_reflns_av_R_equivalents 0.0320
_diffrn_reflns_av_sigmaI/netI 0.0204
_diffrn_reflns_limit_h_max 9
_diffrn_reflns_limit_h_min -9
_diffrn_reflns_limit_k_max 13
_diffrn_reflns_limit_k_min -13
_diffrn_reflns_limit_l_max 15
_diffrn_reflns_limit_l_min -15
_diffrn_reflns_number 6906
_diffrn_reflns_theta_full 25.02
_diffrn_reflns_theta_max 25.02
_diffrn_reflns_theta_min 3.10
_exptl_absorpt_coefficient_mu 1.232
_exptl_absorpt_correction_type none
_exptl_crystal_colour amber
_exptl_crystal_density_diffrn 1.591
_exptl_crystal_density_method 'not measured'
_exptl_crystal_F_000 584
_exptl_crystal_size_max 0.13
_exptl_crystal_size_mid 0.11
_exptl_crystal_size_min 0.08
_refine_diff_density_max 0.710
_refine_diff_density_min -0.750
_refine_diff_density_rms 0.075
_refine_ls_extinction_method none
_refine_ls_goodness_of_fit_ref 1.091
_refine_ls_hydrogen_treatment constr
_refine_ls_matrix_type full
_refine_ls_number_parameters 135
_refine_ls_number_reflns 2085
_refine_ls_number_restraints 0
_refine_ls_restrained_S_all 1.091
_refine_ls_R_factor_all 0.0254
_refine_ls_R_factor_gt 0.0230
_refine_ls_shift/su_max 0.001
_refine_ls_shift/su_mean 0.000
_refine_ls_structure_factor_coef Fsqd
_refine_ls_weighting_details 'calc w=1/[\s^2^(Fo^2^)+(0.0440P)^2^+0.1115P] where P=(Fo^2^+2Fc^2^)/3'
_refine_ls_weighting_scheme calc
_refine_ls_wR_factor_gt 0.0632
_refine_ls_wR_factor_ref 0.0642
_reflns_number_gt 1910
_reflns_number_total 2085
_reflns_threshold_expression >2sigma(I)
_cod_data_source_file om060950esi20061016_050010.cif
_cod_data_source_block 2d_pd74
_cod_depositor_comments
;
The following automatic conversions were performed:

'_symmetry_cell_setting' value 'Monoclinic' changed to 'monoclinic'
according to /home/saulius/struct/CIF-dictionaries/cif_core.dic
dictionary named 'cif_core.dic' version 2.4.1 from 2010-06-29.

Automatic conversion script
Id: cif_fix_values 1715 2011-07-08 13:25:40Z adriana 
;
_cod_original_sg_symbol_H-M P2(1)/c
_cod_database_code 4072693

loop_
_symmetry_equiv_pos_as_xyz
'x, y, z'
'-x, y+1/2, -z+1/2'
'-x, -y, -z'
'x, -y-1/2, z-1/2'

loop_
_atom_site_label
_atom_site_type_symbol
_atom_site_fract_x
_atom_site_fract_y
_atom_site_fract_z
_atom_site_U_iso_or_equiv
_atom_site_adp_type
_atom_site_occupancy
_atom_site_symmetry_multiplicity
_atom_site_calc_flag
_atom_site_refinement_flags
Pd1 Pd 0.0000 0.0000 0.0000 0.01422(10) Uani 1 2 d S
Cl2 Cl 0.03700(7) 0.15942(4) 0.11336(4) 0.02342(14) Uani 1 1 d .
Cl1 Cl 0.26854(6) -0.06473(4) 0.07596(4) 0.02228(14) Uani 1 1 d .
N1 N 0.7617(2) 0.43936(15) 0.82742(14) 0.0182(4) Uani 1 1 d .
N2 N 1.0176(2) 0.48978(14) 0.84412(15) 0.0192(4) Uani 1 1 d .
C1 C 0.8611(3) 0.51488(17) 0.79267(18) 0.0181(5) Uani 1 1 d .
C2 C 0.8595(3) 0.36383(19) 0.90050(17) 0.0221(5) Uani 1 1 d .
H2 H 0.8215 0.3016 0.9365 0.027 Uiso 1 1 calc R
C6 C 0.5139(3) 0.32883(19) 0.72891(17) 0.0228(5) Uani 1 1 d .
H6A H 0.3914 0.3258 0.7154 0.027 Uiso 1 1 calc R
H6B H 0.5599 0.2568 0.7677 0.027 Uiso 1 1 calc R
C3 C 1.0190(3) 0.39552(18) 0.91079(16) 0.0217(5) Uani 1 1 d .
H3 H 1.1145 0.3598 0.9555 0.026 Uiso 1 1 calc R
C7 C 0.5793(3) 0.4357(2) 0.79610(18) 0.0243(5) Uani 1 1 d .
H7A H 0.5367 0.5077 0.7560 0.029 Uiso 1 1 calc R
H7B H 0.5371 0.4344 0.8601 0.029 Uiso 1 1 calc R
N3 N 0.4324(3) 0.1536(2) 0.50589(19) 0.0441(6) Uani 1 1 d .
C11 C 1.1657(3) 0.5520(2) 0.83131(19) 0.0279(5) Uani 1 1 d .
H11A H 1.1827 0.5343 0.7618 0.042 Uiso 1 1 calc R
H11B H 1.2630 0.5264 0.8861 0.042 Uiso 1 1 calc R
H11C H 1.1502 0.6367 0.8375 0.042 Uiso 1 1 calc R
C4 C 0.4896(3) 0.2332(2) 0.5558(2) 0.0290(5) Uani 1 1 d .
C5 C 0.5615(3) 0.33249(18) 0.62321(17) 0.0221(5) Uani 1 1 d .
H5A H 0.5216 0.4069 0.5864 0.027 Uiso 1 1 calc R
H5B H 0.6840 0.3304 0.6366 0.027 Uiso 1 1 calc R
C12 C 0.8092(3) 0.60658(18) 0.71061(17) 0.0241(5) Uani 1 1 d .
H12A H 0.8598 0.6818 0.7377 0.036 Uiso 1 1 calc R
H12B H 0.6879 0.6142 0.6920 0.036 Uiso 1 1 calc R
H12C H 0.8455 0.5844 0.6479 0.036 Uiso 1 1 calc R

loop_
_atom_site_aniso_label
_atom_site_aniso_U_11
_atom_site_aniso_U_22
_atom_site_aniso_U_33
_atom_site_aniso_U_23
_atom_site_aniso_U_13
_atom_site_aniso_U_12
Pd1 0.01577(15) 0.01402(14) 0.01297(15) -0.00126(8) 0.00388(10) -0.00164(7)
Cl2 0.0267(3) 0.0189(3) 0.0214(3) -0.0068(2) 0.0003(2) 0.0015(2)
Cl1 0.0182(3) 0.0241(3) 0.0229(3) -0.0041(2) 0.0023(2) 0.0006(2)
N1 0.0166(9) 0.0205(9) 0.0170(9) -0.0017(7) 0.0035(7) -0.0003(7)
N2 0.0175(10) 0.0215(9) 0.0189(10) -0.0046(7) 0.0051(8) -0.0014(7)
C1 0.0199(12) 0.0190(10) 0.0161(11) -0.0052(8) 0.0060(10) 0.0017(8)
C2 0.0255(12) 0.0219(10) 0.0174(11) 0.0025(9) 0.0026(9) -0.0004(9)
C6 0.0150(11) 0.0293(11) 0.0229(12) 0.0043(9) 0.0025(9) -0.0029(9)
C3 0.0247(12) 0.0209(10) 0.0178(11) 0.0000(9) 0.0021(9) 0.0030(9)
C7 0.0176(11) 0.0363(12) 0.0196(11) -0.0027(10) 0.0060(9) 0.0028(9)
N3 0.0275(12) 0.0467(14) 0.0535(15) -0.0223(12) 0.0021(11) 0.0002(11)
C11 0.0232(12) 0.0301(12) 0.0327(14) -0.0052(11) 0.0114(10) -0.0066(10)
C4 0.0176(12) 0.0326(12) 0.0341(13) -0.0073(11) 0.0017(10) 0.0052(10)
C5 0.0211(12) 0.0206(10) 0.0238(12) -0.0025(9) 0.0041(9) 0.0007(9)
C12 0.0316(13) 0.0197(10) 0.0210(11) 0.0005(9) 0.0068(9) 0.0018(9)

loop_
_atom_type_symbol
_atom_type_description
_atom_type_scat_dispersion_real
_atom_type_scat_dispersion_imag
_atom_type_scat_source
C C 0.0033 0.0016 'International Tables Vol C Tables 4.2.6.8 and 6.1.1.4'
H H 0.0000 0.0000 'International Tables Vol C Tables 4.2.6.8 and 6.1.1.4'
N N 0.0061 0.0033 'International Tables Vol C Tables 4.2.6.8 and 6.1.1.4'
Cl Cl 0.1484 0.1585 'International Tables Vol C Tables 4.2.6.8 and 6.1.1.4'
Pd Pd -0.9988 1.0072 'International Tables Vol C Tables 4.2.6.8 and 6.1.1.4'

loop_
_geom_angle_atom_site_label_1
_geom_angle_atom_site_label_2
_geom_angle_atom_site_label_3
_geom_angle
_geom_angle_site_symmetry_1
_geom_angle_site_symmetry_3
Cl2 Pd1 Cl2 180.00(3) . 3
Cl2 Pd1 Cl1 91.031(18) . .
Cl2 Pd1 Cl1 88.969(18) 3 .
Cl2 Pd1 Cl1 88.969(18) . 3
Cl2 Pd1 Cl1 91.031(18) 3 3
Cl1 Pd1 Cl1 180.00(4) . 3
C1 N1 C2 109.06(18) . .
C1 N1 C7 127.03(18) . .
C2 N1 C7 123.91(18) . .
C1 N2 C3 109.58(18) . .
C1 N2 C11 125.30(19) . .
C3 N2 C11 125.1(2) . .
N2 C1 N1 107.18(18) . .
N2 C1 C12 125.6(2) . .
N1 C1 C12 127.1(2) . .
C3 C2 N1 106.98(19) . .
C3 C2 H2 126.5 . .
N1 C2 H2 126.5 . .
C7 C6 C5 111.40(17) . .
C7 C6 H6A 109.3 . .
C5 C6 H6A 109.3 . .
C7 C6 H6B 109.3 . .
C5 C6 H6B 109.3 . .
H6A C6 H6B 108.0 . .
C2 C3 N2 107.19(19) . .
C2 C3 H3 126.4 . .
N2 C3 H3 126.4 . .
N1 C7 C6 112.10(17) . .
N1 C7 H7A 109.2 . .
C6 C7 H7A 109.2 . .
N1 C7 H7B 109.2 . .
C6 C7 H7B 109.2 . .
H7A C7 H7B 107.9 . .
N2 C11 H11A 109.5 . .
N2 C11 H11B 109.5 . .
H11A C11 H11B 109.5 . .
N2 C11 H11C 109.5 . .
H11A C11 H11C 109.5 . .
H11B C11 H11C 109.5 . .
N3 C4 C5 177.8(3) . .
C4 C5 C6 111.30(18) . .
C4 C5 H5A 109.4 . .
C6 C5 H5A 109.4 . .
C4 C5 H5B 109.4 . .
C6 C5 H5B 109.4 . .
H5A C5 H5B 108.0 . .
C1 C12 H12A 109.5 . .
C1 C12 H12B 109.5 . .
H12A C12 H12B 109.5 . .
C1 C12 H12C 109.5 . .
H12A C12 H12C 109.5 . .
H12B C12 H12C 109.5 . .

loop_
_geom_bond_atom_site_label_1
_geom_bond_atom_site_label_2
_geom_bond_distance
_geom_bond_site_symmetry_2
Pd1 Cl2 2.3177(5) .
Pd1 Cl2 2.3177(5) 3
Pd1 Cl1 2.3229(5) .
Pd1 Cl1 2.3229(5) 3
N1 C1 1.351(3) .
N1 C2 1.387(3) .
N1 C7 1.470(3) .
N2 C1 1.336(3) .
N2 C3 1.383(3) .
N2 C11 1.469(3) .
C1 C12 1.483(3) .
C2 C3 1.349(3) .
C2 H2 0.9500 .
C6 C7 1.520(3) .
C6 C5 1.539(3) .
C6 H6A 0.9900 .
C6 H6B 0.9900 .
C3 H3 0.9500 .
C7 H7A 0.9900 .
C7 H7B 0.9900 .
N3 C4 1.148(3) .
C11 H11A 0.9800 .
C11 H11B 0.9800 .
C11 H11C 0.9800 .
C4 C5 1.466(3) .
C5 H5A 0.9900 .
C5 H5B 0.9900 .
C12 H12A 0.9800 .
C12 H12B 0.9800 .
C12 H12C 0.9800 .

loop_
_geom_torsion_atom_site_label_1
_geom_torsion_atom_site_label_2
_geom_torsion_atom_site_label_3
_geom_torsion_atom_site_label_4
_geom_torsion
C3 N2 C1 N1 1.4(2)
C11 N2 C1 N1 -179.11(19)
C3 N2 C1 C12 -177.0(2)
C11 N2 C1 C12 2.6(3)
C2 N1 C1 N2 -1.4(2)
C7 N1 C1 N2 177.86(19)
C2 N1 C1 C12 176.9(2)
C7 N1 C1 C12 -3.9(3)
C1 N1 C2 C3 0.9(2)
C7 N1 C2 C3 -178.39(18)
N1 C2 C3 N2 0.0(2)
C1 N2 C3 C2 -0.8(2)
C11 N2 C3 C2 179.66(19)
C1 N1 C7 C6 109.5(2)
C2 N1 C7 C6 -71.4(3)
C5 C6 C7 N1 -64.4(2)
N3 C4 C5 C6 -17(7)
C7 C6 C5 C4 -176.45(18)
